data_1511402
loop_
_publ_author_name
'Gubich, I.B.'
'Kuz'ma, Yu.B.'
'Chaban, N.F.'

_publ_section_title
;
 New borides Ln4CoB13 and their crystal structure
;
_journal_name_full 'Izvestiya Akademii Nauk SSSR, Neorganicheskie Materialy'
_journal_page_first 1979
_journal_page_last 1981
_journal_volume 27
_journal_year 1991
_chemical_formula_sum 'B13 Co Y4'
_chemical_name_systematic 'Y4 Co B13'
_space_group_IT_number 128
_symmetry_space_group_name_Hall '-P 4 2n'
_symmetry_space_group_name_H-M 'P 4/m n c'
_cell_angle_alpha 90
_cell_angle_beta 90
_cell_angle_gamma 90
_cell_formula_units_Z 2
_cell_length_a 7.1
_cell_length_b 7.1
_cell_length_c 7.971
_cell_volume 401.818
_citation_journal_id_ASTM IVNMAW
_cod_data_source_file boron0-1_547.cif
_cod_data_source_block B13Co1Y4
_cod_original_cell_volume 401.8181
_cod_original_formula_sum 'B13 Co1 Y4'
_cod_database_code 1511402

loop_
_symmetry_equiv_pos_as_xyz
x,y,z
-y,x,z
-x,-y,z
y,-x,z
x+1/2,-y+1/2,-z+1/2
y+1/2,x+1/2,-z+1/2
-x+1/2,y+1/2,-z+1/2
-y+1/2,-x+1/2,-z+1/2
-x,-y,-z
y,-x,-z
x,y,-z
-y,x,-z
-x-1/2,y-1/2,z-1/2
-y-1/2,-x-1/2,z-1/2
x-1/2,-y-1/2,z-1/2
y-1/2,x-1/2,z-1/2

loop_
_atom_site_label
_atom_site_type_symbol
_atom_site_fract_x
_atom_site_fract_y
_atom_site_fract_z
_atom_site_occupancy
_atom_site_U_iso_or_equiv
Co1 Co 0 0 0 1 0.0
B2 B 0.409 0.909 0.25 1 0.0
B3 B 0.039 0.177 0.233 1 0.0
B1 B 0 0 0.5 1 0.0
Y1 Y 0.193 0.672 0 1 0.0
